data_4119092
loop_
_publ_author_name
'Naota, Takeshi'
'Koori, Hiroshi'

_publ_section_title
;
 Molecules That Assemble by Sound:&#x00A0; An Application to the Instant
 Gelation of Stable Organic Fluids
;
_journal_issue 26
_journal_name_full 'Journal of the American Chemical Society'
_journal_page_first 9324
_journal_page_last 9325
_journal_paper_doi 10.1021/ja050809h
_journal_volume 127
_journal_year 2005
_chemical_formula_sum 'C40 H44 N4 O4 Pd2'
_chemical_formula_weight 857.61
_space_group_IT_number 2
_symmetry_cell_setting triclinic
_symmetry_Int_Tables_number 2
_symmetry_space_group_name_Hall '-P 1'
_symmetry_space_group_name_H-M 'P -1'
_cell_angle_alpha 93.6235(7)
_cell_angle_beta 96.9252(6)
_cell_angle_gamma 98.9763(6)
_cell_formula_units_Z 2
_cell_length_a 10.7005(2)
_cell_length_b 10.8011(2)
_cell_length_c 15.9410(2)
_cell_measurement_reflns_used 45308
_cell_measurement_temperature 213.2
_cell_measurement_theta_max 27.5
_cell_measurement_theta_min 1.3
_cell_volume 1800.24(5)
_computing_cell_refinement PROCESS-AUTO
_computing_data_collection PROCESS-AUTO
_computing_data_reduction 'teXsan Ver. 1.11'
_computing_publication_material 'teXsan Ver. 1.11'
_computing_structure_refinement 'teXsan Ver. 1.10'
_computing_structure_solution 'DIRDIF94 (PATTY)'
_diffrn_detector_area_resol_mean 10.00
_diffrn_measured_fraction_theta_full 0.9955
_diffrn_measured_fraction_theta_max 0.9955
_diffrn_measurement_device_type 'Rigaku RAXIS-RAPID Imaging Plate'
_diffrn_measurement_method \w
_diffrn_radiation_type 'Mo K\a'
_diffrn_radiation_wavelength 0.7107
_diffrn_reflns_av_R_equivalents 0.025
_diffrn_reflns_limit_h_max 13
_diffrn_reflns_limit_h_min -13
_diffrn_reflns_limit_k_max 14
_diffrn_reflns_limit_k_min -14
_diffrn_reflns_limit_l_max 20
_diffrn_reflns_limit_l_min -20
_diffrn_reflns_number 26122
_diffrn_reflns_theta_full 27.48
_diffrn_reflns_theta_max 27.48
_exptl_absorpt_coefficient_mu 1.047
_exptl_absorpt_correction_T_max 0.901
_exptl_absorpt_correction_T_min 0.711
_exptl_absorpt_correction_type multi-scan
_exptl_absorpt_process_details '(Higashi, 1995)'
_exptl_crystal_colour yellow
_exptl_crystal_density_diffrn 1.582
_exptl_crystal_density_method 'not measured'
_exptl_crystal_description prism
_exptl_crystal_size_max 0.300
_exptl_crystal_size_mid 0.200
_exptl_crystal_size_min 0.100
_refine_diff_density_max 1.00
_refine_diff_density_min -0.66
_refine_ls_extinction_method none
_refine_ls_goodness_of_fit_ref 1.041
_refine_ls_number_parameters 451
_refine_ls_number_reflns 13862
_refine_ls_R_factor_gt 0.0433
_refine_ls_shift/su_max 0.0009
_refine_ls_structure_factor_coef Fsqd
_refine_ls_weighting_details 'w = 1/[\s^2^(Fo^2^) + (0.10700(Max(Fo^2^,0) + 2Fc^2^)/3)^2^]'
_refine_ls_weighting_scheme calc
_refine_ls_wR_factor_ref 0.1484
_reflns_number_gt 11222
_reflns_number_total 8181
_reflns_threshold_expression F^2^>2.0\s(F^2^)
_cod_data_source_file ja050809hsup2.cif
_cod_data_source_block 2M6
_cod_original_sg_symbol_H-M 'P -1         '
_cod_original_formula_sum 'C40 H44 N4 O4 Pd2 '
_cod_database_code 4119092

loop_
_symmetry_equiv_pos_as_xyz
x,y,z
-x,-y,-z

loop_
_atom_site_label
_atom_site_type_symbol
_atom_site_fract_x
_atom_site_fract_y
_atom_site_fract_z
_atom_site_U_iso_or_equiv
_atom_site_adp_type
_atom_site_occupancy
_atom_site_calc_flag
Pd(1) Pd 0.08191(2) 0.00015(2) 0.20086(2) 0.02759(7) Uani 1.00 d
Pd(2) Pd 0.40910(2) -0.46387(2) 0.31199(2) 0.02688(7) Uani 1.00 d
O(1) O 0.2103(3) 0.0131(3) 0.1208(2) 0.0436(8) Uani 1.00 d
O(2) O 0.2459(2) -0.5538(3) 0.2510(2) 0.0433(8) Uani 1.00 d
O(3) O -0.0492(2) -0.0077(3) 0.2782(2) 0.0379(7) Uani 1.00 d
O(4) O 0.5767(2) -0.3800(3) 0.3739(2) 0.0382(7) Uani 1.00 d
N(1) N 0.2059(3) 0.1044(3) 0.2950(2) 0.0312(8) Uani 1.00 d
N(2) N 0.3346(3) -0.4471(3) 0.4227(2) 0.0286(7) Uani 1.00 d
N(3) N -0.0411(3) -0.1089(3) 0.1085(2) 0.0336(8) Uani 1.00 d
N(4) N 0.4807(3) -0.4732(3) 0.2002(2) 0.0329(8) Uani 1.00 d
C(1) C 0.3238(3) 0.0853(3) 0.1325(2) 0.0342(9) Uani 1.00 d
C(2) C 0.3780(3) 0.1566(3) 0.2086(2) 0.0339(9) Uani 1.00 d
C(3) C 0.5034(4) 0.2279(4) 0.2137(3) 0.039(1) Uani 1.00 d
C(4) C 0.5712(4) 0.2304(4) 0.1463(3) 0.046(1) Uani 1.00 d
C(5) C 0.5160(4) 0.1602(4) 0.0707(3) 0.046(1) Uani 1.00 d
C(6) C 0.3946(4) 0.0863(4) 0.0633(3) 0.043(1) Uani 1.00 d
C(7) C 0.3185(3) 0.1606(3) 0.2848(2) 0.0332(9) Uani 1.00 d
C(8) C 0.1691(4) 0.1163(3) 0.3811(2) 0.0334(9) Uani 1.00 d
C(9) C 0.1647(3) -0.0109(3) 0.4207(2) 0.0315(9) Uani 1.00 d
C(10) C 0.2950(3) -0.0507(3) 0.4386(2) 0.0332(9) Uani 1.00 d
C(11) C 0.2844(3) -0.1871(3) 0.4616(2) 0.0315(9) Uani 1.00 d
C(12) C 0.4156(3) -0.2266(3) 0.4793(2) 0.0308(9) Uani 1.00 d
C(13) C 0.4072(3) -0.3670(3) 0.4959(2) 0.0333(9) Uani 1.00 d
C(14) C 0.1416(3) -0.5937(3) 0.2825(2) 0.0348(9) Uani 1.00 d
C(15) C 0.1231(3) -0.5693(3) 0.3676(2) 0.0324(9) Uani 1.00 d
C(16) C 0.0034(4) -0.6154(4) 0.3929(3) 0.038(1) Uani 1.00 d
C(17) C -0.0953(4) -0.6837(4) 0.3382(3) 0.043(1) Uani 1.00 d
C(18) C -0.0754(4) -0.7118(4) 0.2549(3) 0.045(1) Uani 1.00 d
C(19) C 0.0399(4) -0.6675(4) 0.2269(3) 0.040(1) Uani 1.00 d
C(20) C 0.2185(3) -0.4961(3) 0.4311(2) 0.0315(9) Uani 1.00 d
C(21) C -0.1735(3) -0.0400(3) 0.2574(2) 0.0310(9) Uani 1.00 d
C(22) C -0.2323(3) -0.0998(3) 0.1783(2) 0.0331(9) Uani 1.00 d
C(23) C -0.3675(4) -0.1336(4) 0.1639(3) 0.042(1) Uani 1.00 d
C(24) C -0.4429(4) -0.1084(4) 0.2239(3) 0.045(1) Uani 1.00 d
C(25) C -0.3836(4) -0.0474(4) 0.3030(3) 0.043(1) Uani 1.00 d
C(26) C -0.2519(4) -0.0155(4) 0.3188(3) 0.040(1) Uani 1.00 d
C(27) C -0.1624(3) -0.1363(3) 0.1116(2) 0.0356(9) Uani 1.00 d
C(28) C 0.0088(4) -0.1695(4) 0.0371(2) 0.0373(10) Uani 1.00 d
C(29) C 0.0804(4) -0.2736(4) 0.0681(2) 0.0371(10) Uani 1.00 d
C(30) C 0.1469(4) -0.3287(4) -0.0012(2) 0.043(1) Uani 1.00 d
C(31) C 0.2131(4) -0.4385(4) 0.0259(3) 0.043(1) Uani 1.00 d
C(32) C 0.3202(3) -0.4000(4) 0.0996(2) 0.0377(10) Uani 1.00 d
C(33) C 0.3919(4) -0.5081(4) 0.1209(2) 0.0383(10) Uani 1.00 d
C(34) C 0.6861(3) -0.3699(3) 0.3439(2) 0.0307(9) Uani 1.00 d
C(35) C 0.7036(3) -0.4057(3) 0.2602(2) 0.0330(9) Uani 1.00 d
C(36) C 0.8290(4) -0.3902(4) 0.2367(3) 0.041(1) Uani 1.00 d
C(37) C 0.9342(4) -0.3424(4) 0.2932(3) 0.046(1) Uani 1.00 d
C(38) C 0.9175(4) -0.3041(4) 0.3764(3) 0.043(1) Uani 1.00 d
C(39) C 0.7975(4) -0.3182(4) 0.4011(3) 0.039(1) Uani 1.00 d
C(40) C 0.6007(3) -0.4478(4) 0.1936(2) 0.0346(9) Uani 1.00 d

loop_
_atom_site_aniso_label
_atom_site_aniso_U_11
_atom_site_aniso_U_22
_atom_site_aniso_U_33
_atom_site_aniso_U_12
_atom_site_aniso_U_13
_atom_site_aniso_U_23
Pd(1) 0.0245(1) 0.0303(1) 0.0284(1) 0.00550(10) 0.0040(1) 0.0030(1)
Pd(2) 0.0253(1) 0.0296(1) 0.0279(1) 0.00760(10) 0.0068(1) 0.00436(10)
O(1) 0.035(1) 0.055(2) 0.037(1) -0.004(1) 0.010(1) -0.003(1)
O(2) 0.031(1) 0.060(2) 0.036(1) -0.002(1) 0.005(1) 0.001(1)
O(3) 0.028(1) 0.048(2) 0.036(1) 0.003(1) 0.006(1) 0.000(1)
O(4) 0.027(1) 0.048(2) 0.039(1) 0.006(1) 0.008(1) -0.001(1)
N(1) 0.032(1) 0.028(1) 0.035(2) 0.009(1) 0.005(1) 0.004(1)
N(2) 0.030(1) 0.024(1) 0.033(2) 0.007(1) 0.006(1) 0.001(1)
N(3) 0.032(2) 0.039(2) 0.032(2) 0.009(1) 0.004(1) 0.005(1)
N(4) 0.032(2) 0.038(2) 0.030(2) 0.009(1) 0.007(1) -0.001(1)
C(1) 0.029(2) 0.040(2) 0.037(2) 0.011(1) 0.007(1) 0.008(1)
C(2) 0.027(2) 0.030(2) 0.046(2) 0.007(1) 0.006(2) 0.009(1)
C(3) 0.032(2) 0.036(2) 0.049(2) 0.005(1) 0.003(2) 0.009(2)
C(4) 0.029(2) 0.048(2) 0.061(3) 0.007(2) 0.008(2) 0.017(2)
C(5) 0.038(2) 0.050(2) 0.056(3) 0.015(2) 0.014(2) 0.014(2)
C(6) 0.036(2) 0.052(2) 0.045(2) 0.011(2) 0.011(2) 0.010(2)
C(7) 0.032(2) 0.029(2) 0.039(2) 0.007(1) 0.004(2) 0.007(1)
C(8) 0.040(2) 0.031(2) 0.030(2) 0.010(1) 0.007(1) 0.000(1)
C(9) 0.031(2) 0.032(2) 0.034(2) 0.012(1) 0.007(1) 0.007(1)
C(10) 0.028(2) 0.027(2) 0.044(2) 0.004(1) 0.005(2) 0.005(1)
C(11) 0.030(2) 0.027(2) 0.040(2) 0.009(1) 0.006(1) 0.008(1)
C(12) 0.028(2) 0.027(2) 0.038(2) 0.009(1) 0.004(1) 0.003(1)
C(13) 0.036(2) 0.035(2) 0.030(2) 0.011(1) 0.003(1) 0.002(1)
C(14) 0.030(2) 0.035(2) 0.043(2) 0.011(1) 0.008(2) 0.011(2)
C(15) 0.030(2) 0.027(2) 0.043(2) 0.010(1) 0.008(2) 0.010(1)
C(16) 0.033(2) 0.035(2) 0.050(2) 0.008(1) 0.013(2) 0.008(2)
C(17) 0.032(2) 0.038(2) 0.062(3) 0.006(2) 0.010(2) 0.018(2)
C(18) 0.033(2) 0.044(2) 0.059(3) 0.008(2) -0.004(2) 0.014(2)
C(19) 0.031(2) 0.044(2) 0.044(2) 0.005(2) -0.003(2) 0.010(2)
C(20) 0.037(2) 0.023(2) 0.038(2) 0.011(1) 0.012(2) 0.004(1)
C(21) 0.029(2) 0.030(2) 0.036(2) 0.008(1) 0.007(1) 0.008(1)
C(22) 0.031(2) 0.035(2) 0.034(2) 0.011(1) 0.003(1) 0.007(1)
C(23) 0.033(2) 0.043(2) 0.048(2) 0.004(2) 0.002(2) 0.009(2)
C(24) 0.028(2) 0.049(2) 0.059(3) 0.009(2) 0.008(2) 0.013(2)
C(25) 0.038(2) 0.049(2) 0.049(2) 0.016(2) 0.016(2) 0.016(2)
C(26) 0.037(2) 0.040(2) 0.045(2) 0.008(2) 0.014(2) 0.006(2)
C(27) 0.032(2) 0.037(2) 0.038(2) 0.009(1) -0.001(2) 0.005(1)
C(28) 0.037(2) 0.050(2) 0.027(2) 0.015(2) 0.004(1) 0.001(2)
C(29) 0.039(2) 0.042(2) 0.032(2) 0.009(2) 0.009(2) 0.000(1)
C(30) 0.037(2) 0.069(3) 0.027(2) 0.021(2) 0.003(2) -0.001(2)
C(31) 0.036(2) 0.056(3) 0.037(2) 0.015(2) 0.000(2) -0.009(2)
C(32) 0.032(2) 0.044(2) 0.035(2) 0.007(2) -0.004(2) 0.004(2)
C(33) 0.037(2) 0.051(2) 0.028(2) 0.012(2) 0.002(2) 0.001(2)
C(34) 0.027(2) 0.030(2) 0.038(2) 0.008(1) 0.006(1) 0.012(1)
C(35) 0.031(2) 0.035(2) 0.035(2) 0.012(1) 0.006(1) 0.009(1)
C(36) 0.034(2) 0.049(2) 0.045(2) 0.013(2) 0.012(2) 0.016(2)
C(37) 0.030(2) 0.053(2) 0.059(3) 0.013(2) 0.010(2) 0.023(2)
C(38) 0.032(2) 0.038(2) 0.061(3) 0.008(2) 0.003(2) 0.013(2)
C(39) 0.032(2) 0.035(2) 0.047(2) 0.001(1) 0.000(2) 0.003(2)
C(40) 0.031(2) 0.040(2) 0.035(2) 0.011(1) 0.009(1) 0.006(1)

loop_
_atom_type_symbol
_atom_type_description
_atom_type_scat_dispersion_real
_atom_type_scat_dispersion_imag
_atom_type_scat_source
C C 0.003 0.002
;International Tables for Crystallography
(1992, Vol. C, Tables 4.2.6.8 and 6.1.1.1)
;
H H 0.000 0.000
;International Tables for Crystallography
(1992, Vol. C, Table 6.1.1.2)
;
O O 0.011 0.006
;International Tables for Crystallography
(1992, Vol. C, Tables 4.2.6.8 and 6.1.1.1)
;
N N 0.006 0.003
;International Tables for Crystallography
(1992, Vol. C, Tables 4.2.6.8 and 6.1.1.1)
;
Pd Pd -0.999 1.007
;International Tables for Crystallography
(1992, Vol. C, Tables 4.2.6.8 and 6.1.1.1)
;

loop_
_geom_angle_atom_site_label_1
_geom_angle_atom_site_label_2
_geom_angle_atom_site_label_3
_geom_angle
_geom_angle_publ_flag
O(1) Pd(1) O(3) 177.7(1) yes
O(1) Pd(1) N(1) 92.5(1) yes
O(1) Pd(1) N(3) 87.9(1) yes
O(3) Pd(1) N(1) 88.1(1) yes
O(3) Pd(1) N(3) 91.6(1) yes
N(1) Pd(1) N(3) 178.3(1) yes
O(2) Pd(2) O(4) 177.5(1) yes
O(2) Pd(2) N(2) 92.5(1) yes
O(2) Pd(2) N(4) 87.4(1) yes
O(4) Pd(2) N(2) 88.1(1) yes
O(4) Pd(2) N(4) 92.2(1) yes
N(2) Pd(2) N(4) 177.4(1) yes
Pd(1) O(1) C(1) 126.6(2) yes
Pd(2) O(2) C(14) 127.7(3) yes
Pd(1) O(3) C(21) 126.9(2) yes
Pd(2) O(4) C(34) 125.6(2) yes
Pd(1) N(1) C(7) 123.8(3) yes
Pd(1) N(1) C(8) 119.3(2) yes
C(7) N(1) C(8) 116.9(3) yes
Pd(2) N(2) C(13) 120.6(2) yes
Pd(2) N(2) C(20) 123.0(2) yes
C(13) N(2) C(20) 116.2(3) yes
Pd(1) N(3) C(27) 123.2(3) yes
Pd(1) N(3) C(28) 119.6(2) yes
C(27) N(3) C(28) 117.0(3) yes
Pd(2) N(4) C(33) 119.1(2) yes
Pd(2) N(4) C(40) 123.7(3) yes
C(33) N(4) C(40) 117.2(3) yes
O(1) C(1) C(2) 124.6(3) yes
O(1) C(1) C(6) 116.3(3) yes
C(2) C(1) C(6) 119.1(3) yes
C(1) C(2) C(3) 119.0(3) yes
C(1) C(2) C(7) 124.9(3) yes
C(3) C(2) C(7) 116.1(4) yes
C(2) C(3) C(4) 121.9(4) yes
C(3) C(4) C(5) 118.6(4) yes
C(4) C(5) C(6) 121.5(4) yes
C(1) C(6) C(5) 119.8(4) yes
N(1) C(7) C(2) 127.0(3) yes
N(1) C(8) C(9) 109.9(3) yes
C(8) C(9) C(10) 113.5(3) yes
C(9) C(10) C(11) 111.9(3) yes
C(10) C(11) C(12) 111.7(3) yes
C(11) C(12) C(13) 112.7(3) yes
N(2) C(13) C(12) 110.4(3) yes
O(2) C(14) C(15) 124.8(3) yes
O(2) C(14) C(19) 117.3(4) yes
C(15) C(14) C(19) 117.9(3) yes
C(14) C(15) C(16) 118.8(3) yes
C(14) C(15) C(20) 123.8(3) yes
C(16) C(15) C(20) 117.3(3) yes
C(15) C(16) C(17) 122.8(4) yes
C(16) C(17) C(18) 118.4(4) yes
C(17) C(18) C(19) 120.9(4) yes
C(14) C(19) C(18) 121.1(4) yes
N(2) C(20) C(15) 127.8(3) yes
O(3) C(21) C(22) 124.2(3) yes
O(3) C(21) C(26) 117.7(3) yes
C(22) C(21) C(26) 118.1(3) yes
C(21) C(22) C(23) 119.2(3) yes
C(21) C(22) C(27) 123.5(3) yes
C(23) C(22) C(27) 117.2(3) yes
C(22) C(23) C(24) 122.2(4) yes
C(23) C(24) C(25) 118.4(4) yes
C(24) C(25) C(26) 120.3(4) yes
C(21) C(26) C(25) 121.8(4) yes
N(3) C(27) C(22) 127.8(4) yes
N(3) C(28) C(29) 109.9(3) yes
C(28) C(29) C(30) 111.7(3) yes
C(29) C(30) C(31) 113.2(3) yes
C(30) C(31) C(32) 112.9(3) yes
C(31) C(32) C(33) 112.0(3) yes
N(4) C(33) C(32) 110.1(3) yes
O(4) C(34) C(35) 125.9(3) yes
O(4) C(34) C(39) 117.0(3) yes
C(35) C(34) C(39) 117.1(3) yes
C(34) C(35) C(36) 119.7(3) yes
C(34) C(35) C(40) 123.6(3) yes
C(36) C(35) C(40) 116.5(3) yes
C(35) C(36) C(37) 122.0(4) yes
C(36) C(37) C(38) 118.7(4) yes
C(37) C(38) C(39) 120.6(4) yes
C(34) C(39) C(38) 121.9(4) yes
N(4) C(40) C(35) 127.5(3) yes

loop_
_geom_bond_atom_site_label_1
_geom_bond_atom_site_label_2
_geom_bond_distance
_geom_bond_publ_flag
Pd(1) O(1) 1.980(3) yes
Pd(1) O(3) 1.972(3) yes
Pd(1) N(1) 2.030(3) yes
Pd(1) N(3) 2.029(3) yes
Pd(2) O(2) 1.970(3) yes
Pd(2) O(4) 1.991(3) yes
Pd(2) N(2) 2.031(3) yes
Pd(2) N(4) 2.025(3) yes
O(1) C(1) 1.323(4) yes
O(2) C(14) 1.303(4) yes
O(3) C(21) 1.317(4) yes
O(4) C(34) 1.308(4) yes
N(1) C(7) 1.296(4) yes
N(1) C(8) 1.477(4) yes
N(2) C(13) 1.469(4) yes
N(2) C(20) 1.298(4) yes
N(3) C(27) 1.294(5) yes
N(3) C(28) 1.473(5) yes
N(4) C(33) 1.477(4) yes
N(4) C(40) 1.289(5) yes
C(1) C(2) 1.405(5) yes
C(1) C(6) 1.411(5) yes
C(2) C(3) 1.429(5) yes
C(2) C(7) 1.439(5) yes
C(3) C(4) 1.367(6) yes
C(4) C(5) 1.396(6) yes
C(5) C(6) 1.403(6) yes
C(8) C(9) 1.544(5) yes
C(9) C(10) 1.522(5) yes
C(10) C(11) 1.532(4) yes
C(11) C(12) 1.529(5) yes
C(12) C(13) 1.546(5) yes
C(14) C(15) 1.409(5) yes
C(14) C(19) 1.419(5) yes
C(15) C(16) 1.414(5) yes
C(15) C(20) 1.446(5) yes
C(16) C(17) 1.368(6) yes
C(17) C(18) 1.392(6) yes
C(18) C(19) 1.387(6) yes
C(21) C(22) 1.408(5) yes
C(21) C(26) 1.402(5) yes
C(22) C(23) 1.422(5) yes
C(22) C(27) 1.440(5) yes
C(23) C(24) 1.364(6) yes
C(24) C(25) 1.414(6) yes
C(25) C(26) 1.385(5) yes
C(28) C(29) 1.531(5) yes
C(29) C(30) 1.523(5) yes
C(30) C(31) 1.534(6) yes
C(31) C(32) 1.526(5) yes
C(32) C(33) 1.528(5) yes
C(34) C(35) 1.408(5) yes
C(34) C(39) 1.425(5) yes
C(35) C(36) 1.424(5) yes
C(35) C(40) 1.431(5) yes
C(36) C(37) 1.363(6) yes
C(37) C(38) 1.405(6) yes
C(38) C(39) 1.378(5) yes

loop_
_geom_contact_atom_site_label_1
_geom_contact_atom_site_label_2
_geom_contact_distance
_geom_contact_site_symmetry_2
O(2) C(7) 3.356(5) 1_545
O(3) C(18) 3.291(5) 1_565
O(4) C(13) 3.548(4) 2_646
N(1) C(19) 3.412(5) 1_565
N(1) C(14) 3.449(5) 1_565
N(4) C(3) 3.293(5) 1_545
N(4) C(4) 3.570(5) 1_545
C(3) C(40) 3.542(5) 1_565
C(3) C(33) 3.593(5) 1_565
C(4) C(40) 3.467(6) 1_565
C(7) C(14) 3.492(5) 1_565
C(8) C(15) 3.522(5) 1_565
C(15) C(37) 3.582(5) 1_455
C(16) C(37) 3.572(5) 1_455
C(18) C(21) 3.540(5) 1_545
C(20) C(39) 3.447(5) 2_646
C(22) C(36) 3.464(5) 1_455
C(23) C(40) 3.425(5) 1_455
C(23) C(35) 3.544(5) 1_455
C(27) C(36) 3.487(5) 1_455
